data_4345402
loop_
_publ_author_name
'Wu, Ya-Pan'
'Xu, Guo-Wang'
'Dong, Wen-Wen'
'Zhao, Jun'
'Li, Dong-Sheng'
'Zhang, Jian'
'Bu, Xianhui'

_publ_section_title
;
 Anionic Lanthanide MOFs as a Platform for Iron-Selective Sensing,
 Systematic Color Tuning, and Efficient Nanoparticle Catalysis.
;
_journal_issue 3
_journal_name_full 'Inorganic chemistry'
_journal_page_first 1402
_journal_page_last 1411
_journal_paper_doi 10.1021/acs.inorgchem.6b02476
_journal_volume 56
_journal_year 2017
_chemical_formula_sum 'C28 H26 Eu N3 O10'
_chemical_formula_weight 716.48
_chemical_name_systematic
; 
 ? 
;
_space_group_IT_number 15
_symmetry_cell_setting monoclinic
_symmetry_space_group_name_Hall '-C 2yc'
_symmetry_space_group_name_H-M 'C 1 2/c 1'
_atom_sites_solution_hydrogens geom
_atom_sites_solution_primary direct
_atom_sites_solution_secondary difmap
_audit_creation_method SHELXL-97
_cell_angle_alpha 90.00
_cell_angle_beta 120.045(9)
_cell_angle_gamma 90.00
_cell_formula_units_Z 4
_cell_length_a 23.53(3)
_cell_length_b 11.462(9)
_cell_length_c 11.973(10)
_cell_measurement_reflns_used 4388
_cell_measurement_temperature 293(2)
_cell_measurement_theta_max 0.676
_cell_measurement_theta_min 0.637
_cell_volume 2795(5)
_computing_structure_refinement 'SHELXL-97 (Sheldrick, 1997)'
_computing_structure_solution 'SHELXS-97 (Sheldrick, 1990)'
_diffrn_ambient_temperature 293(2)
_diffrn_measured_fraction_theta_full 0.995
_diffrn_measured_fraction_theta_max 0.995
_diffrn_measurement_device_type 'CCD area detector'
_diffrn_radiation_monochromator graphite
_diffrn_radiation_source 'fine-focus sealed tube'
_diffrn_radiation_type MoK\a
_diffrn_radiation_wavelength 0.71073
_diffrn_reflns_av_R_equivalents 0.0705
_diffrn_reflns_av_sigmaI/netI 0.0420
_diffrn_reflns_limit_h_max 30
_diffrn_reflns_limit_h_min -30
_diffrn_reflns_limit_k_max 14
_diffrn_reflns_limit_k_min -14
_diffrn_reflns_limit_l_max 15
_diffrn_reflns_limit_l_min -15
_diffrn_reflns_number 14450
_diffrn_reflns_theta_full 27.53
_diffrn_reflns_theta_max 27.53
_diffrn_reflns_theta_min 3.16
_exptl_absorpt_coefficient_mu 2.307
_exptl_absorpt_correction_T_max 0.6951
_exptl_absorpt_correction_T_min 0.6555
_exptl_absorpt_correction_type multi-scan
_exptl_absorpt_process_details SADABS
_exptl_crystal_colour colorless
_exptl_crystal_density_diffrn 1.703
_exptl_crystal_density_method 'not measured'
_exptl_crystal_description Prism
_exptl_crystal_F_000 1432
_exptl_crystal_size_max 0.20
_exptl_crystal_size_mid 0.20
_exptl_crystal_size_min 0.17
_refine_diff_density_max 0.999
_refine_diff_density_min -1.413
_refine_diff_density_rms 0.100
_refine_ls_extinction_method none
_refine_ls_goodness_of_fit_ref 1.052
_refine_ls_hydrogen_treatment mixed
_refine_ls_matrix_type full
_refine_ls_number_parameters 200
_refine_ls_number_reflns 3203
_refine_ls_number_restraints 0
_refine_ls_restrained_S_all 1.052
_refine_ls_R_factor_all 0.0311
_refine_ls_R_factor_gt 0.0300
_refine_ls_shift/su_max 0.000
_refine_ls_shift/su_mean 0.000
_refine_ls_structure_factor_coef Fsqd
_refine_ls_weighting_details 'calc w=1/[\s^2^(Fo^2^)+(0.0421P)^2^+2.7734P] where P=(Fo^2^+2Fc^2^)/3'
_refine_ls_weighting_scheme calc
_refine_ls_wR_factor_gt 0.0765
_refine_ls_wR_factor_ref 0.0773
_reflns_number_gt 3111
_reflns_number_total 3203
_reflns_threshold_expression >2sigma(I)
_cod_data_source_file ic6b02476_si_002.cif
_cod_data_source_block 1
_cod_depositor_comments
;
The following automatic conversions were performed:

'_exptl_absorpt_correction_type' value 'Multi-scan' changed to
'multi-scan' according to
/home/data/users/saulius/crontab/automatic-downloads/current/ACS/lib/dictionaries/cif_core.dic
dictionary named 'cif_core.dic' version 2.4.2 from 2011-04-26.

Automatic conversion script
Id: cif_fix_values 4973 2017-02-22 13:04:09Z antanas 
;
_cod_original_sg_symbol_H-M C2/c
_cod_database_code 4345402

loop_
_symmetry_equiv_pos_as_xyz
'x, y, z'
'-x, y, -z+1/2'
'x+1/2, y+1/2, z'
'-x+1/2, y+1/2, -z+1/2'
'-x, -y, -z'
'x, -y, z-1/2'
'-x+1/2, -y+1/2, -z'
'x+1/2, -y+1/2, z-1/2'

loop_
_atom_site_label
_atom_site_type_symbol
_atom_site_fract_x
_atom_site_fract_y
_atom_site_fract_z
_atom_site_U_iso_or_equiv
_atom_site_adp_type
_atom_site_occupancy
_atom_site_symmetry_multiplicity
_atom_site_calc_flag
_atom_site_refinement_flags
Eu1 Eu 0.0000 0.064214(15) 0.2500 0.02301(9) Uani 1 2 d S
O5 O 0.03834(14) -0.0882(2) 0.1683(2) 0.0400(6) Uani 1 1 d .
O1 O 0.00907(11) 0.16266(19) 0.08147(19) 0.0322(5) Uani 1 1 d .
O4 O 0.40250(10) 0.4929(2) 1.0709(2) 0.0358(5) Uani 1 1 d .
O3 O 0.35771(14) 0.3437(3) 1.1191(2) 0.0512(7) Uani 1 1 d .
O2 O 0.04976(16) 0.3017(2) 0.0097(2) 0.0569(8) Uani 1 1 d .
N1 N 0.08489(13) 0.2328(2) 0.3245(2) 0.0319(5) Uani 1 1 d .
C12 C 0.2194(2) 0.2941(4) 0.7270(3) 0.0558(11) Uani 1 1 d .
H12 H 0.1867 0.2381 0.7019 0.067 Uiso 1 1 calc R
C8 C 0.2713(2) 0.4439(3) 0.6749(4) 0.0447(10) Uani 1 1 d .
H8 H 0.2742 0.4904 0.6144 0.054 Uiso 1 1 calc R
C13 C 0.36166(15) 0.4099(3) 1.0410(3) 0.0307(6) Uani 1 1 d .
C7 C 0.22306(14) 0.3596(3) 0.6332(3) 0.0304(6) Uani 1 1 d .
C5 C 0.17827(15) 0.3364(3) 0.4922(3) 0.0307(6) Uani 1 1 d .
C2 C 0.09544(15) 0.2827(3) 0.2353(3) 0.0284(6) Uani 1 1 d .
C1 C 0.04779(15) 0.2477(3) 0.0966(3) 0.0316(6) Uani 1 1 d .
C6 C 0.12546(16) 0.2610(3) 0.4492(3) 0.0372(7) Uani 1 1 d .
H6 H 0.1174 0.2274 0.5107 0.045 Uiso 1 1 calc R
C3 C 0.14646(18) 0.3595(3) 0.2677(3) 0.0417(8) Uani 1 1 d .
H3 H 0.1525 0.3934 0.2038 0.050 Uiso 1 1 calc R
C11 C 0.2638(2) 0.3103(4) 0.8573(3) 0.0553(12) Uani 1 1 d .
H11 H 0.2604 0.2646 0.9180 0.066 Uiso 1 1 calc R
C10 C 0.31290(14) 0.3934(3) 0.8983(3) 0.0285(6) Uani 1 1 d .
C9 C 0.31591(18) 0.4608(3) 0.8061(3) 0.0429(8) Uani 1 1 d .
H9 H 0.3480 0.5181 0.8313 0.051 Uiso 1 1 calc R
C4 C 0.18895(18) 0.3860(4) 0.3975(3) 0.0446(9) Uani 1 1 d .
H4 H 0.2241 0.4364 0.4209 0.053 Uiso 1 1 calc R
N2 N 0.0000 0.6640(4) 0.2500 0.0492(11) Uani 1 2 d S
H2A H 0.0120 0.7103 0.3190 0.059 Uiso 0.50 1 calc PR
H2B H -0.0120 0.7103 0.1810 0.059 Uiso 0.50 1 calc PR
C14 C 0.0570(3) 0.5937(5) 0.2713(6) 0.0781(15) Uani 1 1 d .
H14A H 0.0706 0.5448 0.3455 0.117 Uiso 1 1 calc R
H14B H 0.0924 0.6445 0.2854 0.117 Uiso 1 1 calc R
H14C H 0.0451 0.5460 0.1969 0.117 Uiso 1 1 calc R
H5B H 0.029(2) -0.112(4) 0.095(5) 0.048(12) Uiso 1 1 d .
H5A H 0.073(3) -0.113(5) 0.230(5) 0.066(15) Uiso 1 1 d .

loop_
_atom_site_aniso_label
_atom_site_aniso_U_11
_atom_site_aniso_U_22
_atom_site_aniso_U_33
_atom_site_aniso_U_23
_atom_site_aniso_U_13
_atom_site_aniso_U_12
Eu1 0.02100(12) 0.02902(13) 0.01112(11) 0.000 0.00214(8) 0.000
O5 0.0414(14) 0.0531(14) 0.0166(11) -0.0074(11) 0.0078(11) 0.0106(12)
O1 0.0356(11) 0.0401(11) 0.0169(9) -0.0026(8) 0.0101(9) -0.0061(9)
O4 0.0295(11) 0.0426(12) 0.0195(10) -0.0029(9) 0.0004(9) -0.0106(10)
O3 0.0532(15) 0.0668(17) 0.0219(11) -0.0029(11) 0.0100(11) -0.0245(13)
O2 0.0769(19) 0.0634(17) 0.0208(11) 0.0027(11) 0.0173(12) -0.0264(15)
N1 0.0332(13) 0.0397(14) 0.0153(11) -0.0024(10) 0.0065(10) -0.0107(11)
C12 0.057(2) 0.079(3) 0.0225(16) -0.0129(17) 0.0134(16) -0.045(2)
C8 0.048(2) 0.052(2) 0.0211(17) 0.0010(12) 0.0078(16) -0.0238(16)
C13 0.0250(14) 0.0401(15) 0.0195(14) -0.0060(13) 0.0054(12) -0.0037(13)
C7 0.0246(13) 0.0397(16) 0.0204(13) -0.0071(12) 0.0064(11) -0.0088(12)
C5 0.0288(14) 0.0381(15) 0.0197(13) -0.0039(11) 0.0079(12) -0.0056(12)
C2 0.0298(14) 0.0332(15) 0.0173(12) -0.0020(11) 0.0081(11) -0.0008(11)
C1 0.0355(16) 0.0384(16) 0.0173(13) -0.0014(11) 0.0105(12) -0.0015(13)
C6 0.0379(16) 0.0504(19) 0.0157(13) -0.0009(13) 0.0078(13) -0.0158(15)
C3 0.0472(19) 0.054(2) 0.0237(15) -0.0038(14) 0.0176(15) -0.0184(16)
C11 0.055(2) 0.083(3) 0.0191(15) -0.0051(17) 0.0122(15) -0.040(2)
C10 0.0239(13) 0.0360(15) 0.0191(13) -0.0054(12) 0.0059(11) -0.0032(12)
C9 0.0375(18) 0.0493(17) 0.0249(16) -0.0026(15) 0.0029(14) -0.0213(16)
C4 0.0430(18) 0.062(2) 0.0260(16) -0.0094(16) 0.0152(15) -0.0270(17)
N2 0.080(3) 0.039(2) 0.0226(19) 0.000 0.021(2) 0.000
C14 0.095(4) 0.069(3) 0.071(4) 0.001(3) 0.042(3) 0.021(3)

loop_
_atom_type_symbol
_atom_type_description
_atom_type_scat_dispersion_real
_atom_type_scat_dispersion_imag
_atom_type_scat_source
C C 0.0033 0.0016 'International Tables Vol C Tables 4.2.6.8 and 6.1.1.4'
H H 0.0000 0.0000 'International Tables Vol C Tables 4.2.6.8 and 6.1.1.4'
Eu Eu -0.1578 3.6682 'International Tables Vol C Tables 4.2.6.8 and 6.1.1.4'
N N 0.0061 0.0033 'International Tables Vol C Tables 4.2.6.8 and 6.1.1.4'
O O 0.0106 0.0060 'International Tables Vol C Tables 4.2.6.8 and 6.1.1.4'

loop_
_geom_angle_atom_site_label_1
_geom_angle_atom_site_label_2
_geom_angle_atom_site_label_3
_geom_angle
_geom_angle_site_symmetry_1
_geom_angle_site_symmetry_3
O4 Eu1 O4 139.61(12) 3_444 4_546
O4 Eu1 O5 76.71(12) 3_444 .
O4 Eu1 O5 74.04(10) 4_546 .
O4 Eu1 O5 74.04(10) 3_444 2
O4 Eu1 O5 76.71(12) 4_546 2
O5 Eu1 O5 86.02(16) . 2
O4 Eu1 O1 117.87(11) 3_444 2
O4 Eu1 O1 81.69(10) 4_546 2
O5 Eu1 O1 153.40(8) . 2
O5 Eu1 O1 77.87(10) 2 2
O4 Eu1 O1 81.69(10) 3_444 .
O4 Eu1 O1 117.87(11) 4_546 .
O5 Eu1 O1 77.87(10) . .
O5 Eu1 O1 153.40(8) 2 .
O1 Eu1 O1 124.23(12) 2 .
O4 Eu1 N1 142.99(8) 3_444 .
O4 Eu1 N1 73.47(10) 4_546 .
O5 Eu1 N1 107.56(12) . .
O5 Eu1 N1 141.93(9) 2 .
O1 Eu1 N1 74.90(9) 2 .
O1 Eu1 N1 64.16(8) . .
O4 Eu1 N1 73.47(10) 3_444 2
O4 Eu1 N1 142.99(8) 4_546 2
O5 Eu1 N1 141.93(9) . 2
O5 Eu1 N1 107.56(12) 2 2
O1 Eu1 N1 64.16(8) 2 2
O1 Eu1 N1 74.90(9) . 2
N1 Eu1 N1 83.75(15) . 2
O4 Eu1 H5A 91.9(12) 3_444 .
O4 Eu1 H5A 57.2(12) 4_546 .
O5 Eu1 H5A 16.9(12) . .
O5 Eu1 H5A 83.1(11) 2 .
O1 Eu1 H5A 137.7(12) 2 .
O1 Eu1 H5A 87.1(11) . .
N1 Eu1 H5A 99.7(12) . .
N1 Eu1 H5A 158.1(12) 2 .
Eu1 O5 H5B 135(3) . .
Eu1 O5 H5A 107(4) . .
H5B O5 H5A 117(4) . .
C1 O1 Eu1 126.21(18) . .
C13 O4 Eu1 140.2(2) . 3_556
C2 N1 C6 118.0(3) . .
C2 N1 Eu1 117.50(19) . .
C6 N1 Eu1 123.7(2) . .
C11 C12 C7 121.4(3) . .
C11 C12 H12 119.3 . .
C7 C12 H12 119.3 . .
C7 C8 C9 121.5(3) . .
C7 C8 H8 119.2 . .
C9 C8 H8 119.2 . .
O3 C13 O4 125.2(3) . .
O3 C13 C10 118.1(3) . .
O4 C13 C10 116.7(3) . .
C8 C7 C12 117.3(3) . .
C8 C7 C5 121.2(3) . .
C12 C7 C5 121.4(3) . .
C6 C5 C4 116.4(3) . .
C6 C5 C7 121.5(3) . .
C4 C5 C7 122.0(3) . .
N1 C2 C3 122.1(3) . .
N1 C2 C1 115.4(3) . .
C3 C2 C1 122.6(3) . .
O2 C1 O1 125.9(3) . .
O2 C1 C2 118.1(3) . .
O1 C1 C2 116.0(3) . .
N1 C6 C5 124.5(3) . .
N1 C6 H6 117.7 . .
C5 C6 H6 117.7 . .
C2 C3 C4 119.3(3) . .
C2 C3 H3 120.4 . .
C4 C3 H3 120.4 . .
C10 C11 C12 121.0(3) . .
C10 C11 H11 119.5 . .
C12 C11 H11 119.5 . .
C9 C10 C11 118.0(3) . .
C9 C10 C13 121.2(3) . .
C11 C10 C13 120.7(3) . .
C10 C9 C8 120.8(3) . .
C10 C9 H9 119.6 . .
C8 C9 H9 119.6 . .
C5 C4 C3 119.6(3) . .
C5 C4 H4 120.2 . .
C3 C4 H4 120.2 . .
C14 N2 C14 113.7(6) 2 .
C14 N2 H2A 108.8 2 .
C14 N2 H2A 108.8 . .
C14 N2 H2B 108.8 2 .
C14 N2 H2B 108.8 . .
H2A N2 H2B 107.7 . .
N2 C14 H14A 109.5 . .
N2 C14 H14B 109.5 . .
H14A C14 H14B 109.5 . .
N2 C14 H14C 109.5 . .
H14A C14 H14C 109.5 . .
H14B C14 H14C 109.5 . .

loop_
_geom_bond_atom_site_label_1
_geom_bond_atom_site_label_2
_geom_bond_distance
_geom_bond_site_symmetry_2
Eu1 O4 2.367(3) 3_444
Eu1 O4 2.367(3) 4_546
Eu1 O5 2.389(3) .
Eu1 O5 2.389(3) 2
Eu1 O1 2.413(3) 2
Eu1 O1 2.413(3) .
Eu1 N1 2.595(3) .
Eu1 N1 2.595(3) 2
Eu1 H5A 2.75(5) .
O5 H5B 0.84(5) .
O5 H5A 0.83(6) .
O1 C1 1.284(4) .
O4 C13 1.270(4) .
O4 Eu1 2.367(3) 3_556
O3 C13 1.244(4) .
O2 C1 1.231(4) .
N1 C2 1.340(4) .
N1 C6 1.348(4) .
C12 C11 1.389(5) .
C12 C7 1.388(5) .
C12 H12 0.9300 .
C8 C7 1.379(5) .
C8 C9 1.398(5) .
C8 H8 0.9300 .
C13 C10 1.519(4) .
C7 C5 1.501(4) .
C5 C6 1.384(4) .
C5 C4 1.398(4) .
C2 C3 1.379(5) .
C2 C1 1.520(4) .
C6 H6 0.9300 .
C3 C4 1.397(5) .
C3 H3 0.9300 .
C11 C10 1.384(5) .
C11 H11 0.9300 .
C10 C9 1.379(5) .
C9 H9 0.9300 .
C4 H4 0.9300 .
N2 C14 1.473(6) 2
N2 C14 1.473(6) .
N2 H2A 0.9000 .
N2 H2B 0.9000 .
C14 H14A 0.9600 .
C14 H14B 0.9600 .
C14 H14C 0.9600 .

loop_
_geom_torsion_atom_site_label_1
_geom_torsion_atom_site_label_2
_geom_torsion_atom_site_label_3
_geom_torsion_atom_site_label_4
_geom_torsion
_geom_torsion_site_symmetry_1
O4 Eu1 O1 C1 165.5(3) 3_444
O4 Eu1 O1 C1 -52.0(3) 4_546
O5 Eu1 O1 C1 -116.4(3) .
O5 Eu1 O1 C1 -170.4(2) 2
O1 Eu1 O1 C1 47.4(2) 2
N1 Eu1 O1 C1 0.2(2) .
N1 Eu1 O1 C1 90.5(3) 2
O4 Eu1 N1 C2 -30.3(3) 3_444
O4 Eu1 N1 C2 127.6(2) 4_546
O5 Eu1 N1 C2 60.8(2) .
O5 Eu1 N1 C2 167.4(2) 2
O1 Eu1 N1 C2 -146.8(2) 2
O1 Eu1 N1 C2 -5.7(2) .
N1 Eu1 N1 C2 -81.9(2) 2
O4 Eu1 N1 C6 159.9(2) 3_444
O4 Eu1 N1 C6 -42.2(3) 4_546
O5 Eu1 N1 C6 -109.0(3) .
O5 Eu1 N1 C6 -2.4(4) 2
O1 Eu1 N1 C6 43.4(3) 2
O1 Eu1 N1 C6 -175.5(3) .
N1 Eu1 N1 C6 108.3(3) 2
Eu1 O4 C13 O3 13.5(6) 3_556
Eu1 O4 C13 C10 -168.2(2) 3_556
C9 C8 C7 C12 1.6(6) .
C9 C8 C7 C5 -175.8(4) .
C11 C12 C7 C8 -1.8(7) .
C11 C12 C7 C5 175.6(4) .
C8 C7 C5 C6 -173.1(4) .
C12 C7 C5 C6 9.6(5) .
C8 C7 C5 C4 9.4(5) .
C12 C7 C5 C4 -167.9(4) .
C6 N1 C2 C3 0.9(5) .
Eu1 N1 C2 C3 -169.5(3) .
C6 N1 C2 C1 -179.7(3) .
Eu1 N1 C2 C1 9.9(3) .
Eu1 O1 C1 O2 -175.9(3) .
Eu1 O1 C1 C2 4.7(4) .
N1 C2 C1 O2 170.8(3) .
C3 C2 C1 O2 -9.8(5) .
N1 C2 C1 O1 -9.7(4) .
C3 C2 C1 O1 169.7(3) .
C2 N1 C6 C5 -1.3(5) .
Eu1 N1 C6 C5 168.5(3) .
C4 C5 C6 N1 0.3(5) .
C7 C5 C6 N1 -177.3(3) .
N1 C2 C3 C4 0.4(6) .
C1 C2 C3 C4 -178.9(3) .
C7 C12 C11 C10 0.6(8) .
C12 C11 C10 C9 0.9(7) .
C12 C11 C10 C13 -179.4(4) .
O3 C13 C10 C9 -177.6(4) .
O4 C13 C10 C9 4.0(5) .
O3 C13 C10 C11 2.8(5) .
O4 C13 C10 C11 -175.6(4) .
C11 C10 C9 C8 -1.2(6) .
C13 C10 C9 C8 179.2(4) .
C7 C8 C9 C10 -0.1(7) .
C6 C5 C4 C3 1.0(6) .
C7 C5 C4 C3 178.7(4) .
C2 C3 C4 C5 -1.4(6) .
